data_4509627
loop_
_publ_author_name
'Gurunatha, K. L.'
'Mohapatra, Sudip'
'Suchetan, P. A.'
'Maji, Tapas Kumar'

_publ_section_title
;
 Single-Crystal-to-Single-Crystal Structural Transformation in a Flexible
 Porous Gadolinium-Organic Framework with Selective and Controlled
 Sorption Properties
;
_journal_issue 9
_journal_name_full 'Crystal Growth &amp; Design'
_journal_page_first 3844
_journal_paper_doi 10.1021/cg900541a
_journal_volume 9
_journal_year 2009
_chemical_formula_sum 'C16 H14 Gd2 O17'
_chemical_formula_weight 792.77
_chemical_name_systematic
;
 ?
;
_space_group_IT_number 13
_symmetry_cell_setting monoclinic
_symmetry_space_group_name_Hall '-P 2yc'
_symmetry_space_group_name_H-M 'P 1 2/c 1'
_atom_sites_solution_hydrogens geom
_atom_sites_solution_primary direct
_atom_sites_solution_secondary difmap
_audit_creation_method SHELXL-97
_cell_angle_alpha 90.00
_cell_angle_beta 96.210(5)
_cell_angle_gamma 90.00
_cell_formula_units_Z 2
_cell_length_a 8.8975(5)
_cell_length_b 15.1126(11)
_cell_length_c 8.4960(6)
_cell_measurement_temperature 293(2)
_cell_volume 1135.71(13)
_computing_cell_refinement SMART
_computing_data_collection 'SMART (Bruker,2000)'
_computing_data_reduction 'SAINT (Bruker,2000)'
_computing_molecular_graphics 'Mercury 1.4.1'
_computing_publication_material 'PLATON (Spek, 2003)'
_computing_structure_refinement 'SHELXL-97 (Sheldrick, 1997)'
_computing_structure_solution 'SIR-92 (Altomare et al. 1994)'
_diffrn_ambient_temperature 293(2)
_diffrn_measured_fraction_theta_full 0.962
_diffrn_measured_fraction_theta_max 0.962
_diffrn_radiation_monochromator graphite
_diffrn_radiation_source 'fine-focus sealed tube'
_diffrn_radiation_type MoK\a
_diffrn_radiation_wavelength 0.71073
_diffrn_reflns_av_R_equivalents 0.1108
_diffrn_reflns_av_sigmaI/netI 0.1261
_diffrn_reflns_limit_h_max 10
_diffrn_reflns_limit_h_min -10
_diffrn_reflns_limit_k_max 18
_diffrn_reflns_limit_k_min -18
_diffrn_reflns_limit_l_max 10
_diffrn_reflns_limit_l_min -10
_diffrn_reflns_number 8401
_diffrn_reflns_theta_full 25.80
_diffrn_reflns_theta_max 25.80
_diffrn_reflns_theta_min 1.35
_exptl_absorpt_coefficient_mu 5.872
_exptl_absorpt_correction_T_max 0.9823
_exptl_absorpt_correction_T_min 0.6123
_exptl_absorpt_correction_type empirical
_exptl_absorpt_process_details SADABS
_exptl_crystal_colour yellow
_exptl_crystal_density_diffrn 2.318
_exptl_crystal_density_method 'not measured'
_exptl_crystal_description blocks
_exptl_crystal_F_000 748
_exptl_crystal_size_max 0.12
_exptl_crystal_size_mid 0.08
_exptl_crystal_size_min 0.04
_refine_diff_density_max 2.111
_refine_diff_density_min -2.671
_refine_diff_density_rms 0.368
_refine_ls_extinction_method none
_refine_ls_goodness_of_fit_ref 1.070
_refine_ls_hydrogen_treatment noref
_refine_ls_matrix_type full
_refine_ls_number_parameters 160
_refine_ls_number_reflns 2119
_refine_ls_number_restraints 13
_refine_ls_restrained_S_all 1.068
_refine_ls_R_factor_all 0.1266
_refine_ls_R_factor_gt 0.0689
_refine_ls_shift/su_max 0.000
_refine_ls_shift/su_mean 0.000
_refine_ls_structure_factor_coef Fsqd
_refine_ls_weighting_details 'calc w=1/[\s^2^(Fo^2^)+(0.0699P)^2^+26.2739P] where P=(Fo^2^+2Fc^2^)/3'
_refine_ls_weighting_scheme calc
_refine_ls_wR_factor_gt 0.1396
_refine_ls_wR_factor_ref 0.1737
_reflns_number_gt 1401
_reflns_number_total 2119
_reflns_threshold_expression >2sigma(I)
_cod_data_source_file cg900541asup1.cif
_cod_data_source_block complex1'
_cod_depositor_comments
;
The following automatic conversions were performed:

'_symmetry_cell_setting' value 'Monoclinic' changed to 'monoclinic'
according to /home/saulius/struct/CIF-dictionaries/cif_core.dic
dictionary named 'cif_core.dic' version 2.4.2 from 2011-04-26.

Automatic conversion script
Id: cif_fix_values 1891 2012-01-12 08:04:46Z andrius 
;
_cod_original_sg_symbol_H-M P2/c
_cod_database_code 4509627

loop_
_symmetry_equiv_pos_as_xyz
'x, y, z'
'-x, y, -z+1/2'
'-x, -y, -z'
'x, -y, z-1/2'

loop_
_atom_site_label
_atom_site_type_symbol
_atom_site_fract_x
_atom_site_fract_y
_atom_site_fract_z
_atom_site_U_iso_or_equiv
_atom_site_adp_type
_atom_site_occupancy
_atom_site_symmetry_multiplicity
_atom_site_calc_flag
_atom_site_refinement_flags
C1 C 0.2673(18) 0.3505(10) 0.486(2) 0.020(4) Uani 1 1 d .
C2 C 0.3860(17) 0.3486(10) 0.6194(18) 0.013(3) Uani 1 1 d U
C3 C 0.5410(19) 0.3438(11) 0.595(2) 0.022(4) Uani 1 1 d .
C4 C 0.6496(18) 0.3477(11) 0.724(2) 0.024(4) Uani 1 1 d .
H4 H 0.7507 0.3498 0.7056 0.028 Uiso 1 1 calc R
C5 C 0.138(2) 0.1654(12) 0.098(3) 0.037(5) Uani 1 1 d .
C6 C 0.0679(18) 0.0809(11) 0.044(2) 0.024(4) Uani 1 1 d .
C7 C -0.078(2) 0.0752(13) -0.029(3) 0.043(6) Uani 1 1 d .
C8 C -0.148(2) -0.0025(13) -0.073(2) 0.041(5) Uani 1 1 d U
H8 H -0.2473 -0.0031 -0.1216 0.049 Uiso 1 1 calc R
O1 O 0.1746(13) 0.4203(8) 0.0892(14) 0.037(4) Uani 1 1 d D
H1 H 0.1744 0.4652 0.0483 0.044 Uiso 1 1 d R
H2 H 0.2490 0.3943 0.0718 0.044 Uiso 1 1 d RD
O2 O 0.0000 0.5235(11) 0.2500 0.042(5) Uani 1 2 d S
H3 H 0.0271 0.5620 0.2109 0.051 Uiso 1 1 d R
O3 O 0.1449(12) 0.3932(8) 0.5064(14) 0.026(3) Uani 1 1 d .
O4 O 0.2779(12) 0.3114(8) 0.3582(13) 0.022(3) Uani 1 1 d .
O5 O 0.5825(12) 0.3393(8) 0.4449(13) 0.026(3) Uani 1 1 d .
O6 O 0.5523(17) 0.1416(10) 0.045(2) 0.077(6) Uani 1 1 d .
H5 H 0.4845 0.1196 -0.0240 0.093 Uiso 1 1 d R
H6 H 0.6402 0.1195 0.0541 0.093 Uiso 1 1 d R
O7 O 0.2768(14) 0.1660(9) 0.1535(18) 0.046(4) Uani 1 1 d .
O8 O 0.0544(14) 0.2343(7) 0.0956(16) 0.033(3) Uani 1 1 d .
O9 O -0.1634(19) 0.1525(11) -0.066(2) 0.074(6) Uani 1 1 d .
Gd1 Gd 0.0000 0.36063(7) 0.2500 0.0136(4) Uani 1 2 d S
Gd2 Gd 0.5000 0.24691(7) 0.2500 0.0181(4) Uani 1 2 d S

loop_
_atom_site_aniso_label
_atom_site_aniso_U_11
_atom_site_aniso_U_22
_atom_site_aniso_U_33
_atom_site_aniso_U_23
_atom_site_aniso_U_13
_atom_site_aniso_U_12
C1 0.014(9) 0.014(8) 0.029(11) 0.004(8) -0.005(8) 0.008(7)
C2 0.012(5) 0.015(5) 0.013(5) 0.000(4) 0.000(4) -0.003(4)
C3 0.020(9) 0.026(10) 0.022(10) 0.000(8) 0.011(8) -0.006(8)
C4 0.012(9) 0.041(11) 0.018(10) -0.002(8) 0.000(8) 0.004(8)
C5 0.032(12) 0.026(10) 0.059(14) -0.013(10) 0.030(11) 0.004(9)
C6 0.015(9) 0.020(9) 0.039(12) -0.019(9) 0.006(8) -0.005(8)
C7 0.024(11) 0.025(11) 0.082(17) -0.020(11) 0.014(11) 0.007(9)
C8 0.038(7) 0.038(7) 0.045(7) -0.004(5) 0.001(5) -0.001(5)
O1 0.038(8) 0.028(7) 0.053(9) 0.025(7) 0.039(7) 0.015(6)
O2 0.064(13) 0.019(9) 0.051(13) 0.000 0.036(11) 0.000
O3 0.019(6) 0.033(7) 0.025(7) -0.010(6) 0.003(6) 0.013(6)
O4 0.016(6) 0.036(7) 0.016(7) -0.008(6) 0.008(5) 0.002(5)
O5 0.019(6) 0.052(8) 0.009(6) -0.001(6) 0.002(5) -0.010(6)
O6 0.035(9) 0.077(12) 0.123(16) -0.064(12) 0.022(10) -0.002(9)
O7 0.018(8) 0.041(8) 0.080(12) -0.030(8) 0.009(7) -0.004(6)
O8 0.031(8) 0.019(6) 0.049(9) -0.018(6) 0.001(7) 0.003(6)
O9 0.061(11) 0.052(11) 0.108(16) -0.019(10) 0.002(11) -0.002(9)
Gd1 0.0143(6) 0.0126(6) 0.0143(7) 0.000 0.0033(5) 0.000
Gd2 0.0157(7) 0.0158(7) 0.0232(8) 0.000 0.0038(6) 0.000

loop_
_atom_type_symbol
_atom_type_description
_atom_type_scat_dispersion_real
_atom_type_scat_dispersion_imag
_atom_type_scat_source
C C 0.0033 0.0016 'International Tables Vol C Tables 4.2.6.8 and 6.1.1.4'
H H 0.0000 0.0000 'International Tables Vol C Tables 4.2.6.8 and 6.1.1.4'
O O 0.0106 0.0060 'International Tables Vol C Tables 4.2.6.8 and 6.1.1.4'
Gd Gd -0.1653 3.9035 'International Tables Vol C Tables 4.2.6.8 and 6.1.1.4'

loop_
_geom_angle_atom_site_label_1
_geom_angle_atom_site_label_2
_geom_angle_atom_site_label_3
_geom_angle
_geom_angle_site_symmetry_1
_geom_angle_site_symmetry_3
O4 C1 O3 119.9(15) . .
O4 C1 C2 123.2(14) . .
O3 C1 C2 116.9(15) . .
O4 C1 Gd1 64.2(9) . .
O3 C1 Gd1 55.7(8) . .
C2 C1 Gd1 172.1(11) . .
C4 C2 C3 117.4(15) 2_656 .
C4 C2 C1 121.2(14) 2_656 .
C3 C2 C1 121.4(14) . .
O5 C3 C4 120.3(14) . .
O5 C3 C2 120.1(16) . .
C4 C3 C2 119.5(14) . .
C3 C4 C2 122.8(14) . 2_656
C3 C4 H4 118.6 . .
C2 C4 H4 118.6 2_656 .
O7 C5 O8 122.7(18) . .
O7 C5 C6 118.9(16) . .
O8 C5 C6 118.3(18) . .
C7 C6 C8 117.8(16) . 3
C7 C6 C5 122.8(16) . .
C8 C6 C5 119.4(17) 3 .
C8 C7 C6 123.9(18) . .
C8 C7 O9 115.8(19) . .
C6 C7 O9 120.3(17) . .
C7 C8 C6 118.3(19) . 3
C7 C8 H8 120.9 . .
C6 C8 H8 120.9 3 .
Gd1 O1 H1 129.5 . .
Gd1 O1 H2 122.1 . .
H1 O1 H2 108.4 . .
Gd1 O2 H3 143.5 . .
C1 O3 Gd1 98.5(10) . .
C1 O4 Gd2 130.5(10) . .
C1 O4 Gd1 90.7(9) . .
Gd2 O4 Gd1 137.4(5) . .
C3 O5 Gd2 128.6(10) . .
Gd2 O6 H5 124.4 . .
Gd2 O6 H6 116.2 . .
H5 O6 H6 118.6 . .
C5 O7 Gd2 149.8(12) . .
C5 O8 Gd1 142.2(14) . .
O1 Gd1 O1 135.0(6) 2 .
O1 Gd1 O8 143.8(4) 2 .
O1 Gd1 O8 78.6(4) . .
O1 Gd1 O8 78.6(4) 2 2
O1 Gd1 O8 143.8(4) . 2
O8 Gd1 O8 74.3(6) . 2
O1 Gd1 O3 97.0(4) 2 2
O1 Gd1 O3 74.0(4) . 2
O8 Gd1 O3 78.0(4) . 2
O8 Gd1 O3 121.8(4) 2 2
O1 Gd1 O3 74.0(4) 2 .
O1 Gd1 O3 97.0(4) . .
O8 Gd1 O3 121.8(4) . .
O8 Gd1 O3 78.0(4) 2 .
O3 Gd1 O3 156.9(6) 2 .
O1 Gd1 O2 67.5(3) 2 .
O1 Gd1 O2 67.5(3) . .
O8 Gd1 O2 142.9(3) . .
O8 Gd1 O2 142.9(3) 2 .
O3 Gd1 O2 78.5(3) 2 .
O3 Gd1 O2 78.5(3) . .
O1 Gd1 O4 70.1(4) 2 2
O1 Gd1 O4 123.7(4) . 2
O8 Gd1 O4 79.8(4) . 2
O8 Gd1 O4 74.3(4) 2 2
O3 Gd1 O4 50.8(3) 2 2
O3 Gd1 O4 138.1(3) . 2
O2 Gd1 O4 106.3(3) . 2
O1 Gd1 O4 123.7(4) 2 .
O1 Gd1 O4 70.1(4) . .
O8 Gd1 O4 74.3(4) . .
O8 Gd1 O4 79.8(4) 2 .
O3 Gd1 O4 138.1(3) 2 .
O3 Gd1 O4 50.8(3) . .
O2 Gd1 O4 106.3(3) . .
O4 Gd1 O4 147.4(5) 2 .
O1 Gd1 C1 83.1(5) 2 2
O1 Gd1 C1 99.2(5) . 2
O8 Gd1 C1 77.4(4) . 2
O8 Gd1 C1 97.8(4) 2 2
O3 Gd1 C1 25.8(4) 2 2
O3 Gd1 C1 157.1(4) . 2
O2 Gd1 C1 93.0(3) . 2
O4 Gd1 C1 25.1(4) 2 2
O4 Gd1 C1 151.2(4) . 2
O1 Gd1 C1 99.2(5) 2 .
O1 Gd1 C1 83.1(5) . .
O8 Gd1 C1 97.8(4) . .
O8 Gd1 C1 77.4(4) 2 .
O3 Gd1 C1 157.1(4) 2 .
O3 Gd1 C1 25.8(4) . .
O2 Gd1 C1 93.0(3) . .
O4 Gd1 C1 151.2(4) 2 .
O4 Gd1 C1 25.1(4) . .
C1 Gd1 C1 174.0(6) 2 .
O5 Gd2 O5 102.4(6) . 2_655
O5 Gd2 O7 140.1(4) . .
O5 Gd2 O7 82.6(5) 2_655 .
O5 Gd2 O7 82.6(5) . 2_655
O5 Gd2 O7 140.1(4) 2_655 2_655
O7 Gd2 O7 118.7(7) . 2_655
O5 Gd2 O6 149.9(4) . .
O5 Gd2 O6 87.3(5) 2_655 .
O7 Gd2 O6 68.8(5) . .
O7 Gd2 O6 72.3(6) 2_655 .
O5 Gd2 O6 87.3(5) . 2_655
O5 Gd2 O6 149.9(4) 2_655 2_655
O7 Gd2 O6 72.3(6) . 2_655
O7 Gd2 O6 68.8(5) 2_655 2_655
O6 Gd2 O6 98.5(9) . 2_655
O5 Gd2 O4 79.4(4) . 2_655
O5 Gd2 O4 71.8(4) 2_655 2_655
O7 Gd2 O4 137.8(4) . 2_655
O7 Gd2 O4 70.3(4) 2_655 2_655
O6 Gd2 O4 76.7(5) . 2_655
O6 Gd2 O4 138.2(4) 2_655 2_655
O5 Gd2 O4 71.8(4) . .
O5 Gd2 O4 79.4(4) 2_655 .
O7 Gd2 O4 70.3(4) . .
O7 Gd2 O4 137.8(4) 2_655 .
O6 Gd2 O4 138.2(4) . .
O6 Gd2 O4 76.7(5) 2_655 .
O4 Gd2 O4 133.5(5) 2_655 .

loop_
_geom_bond_atom_site_label_1
_geom_bond_atom_site_label_2
_geom_bond_distance
_geom_bond_site_symmetry_2
C1 O4 1.246(19) .
C1 O3 1.294(18) .
C1 C2 1.46(2) .
C1 Gd1 2.943(17) .
C2 C4 1.40(2) 2_656
C2 C3 1.42(2) .
C3 O5 1.369(19) .
C3 C4 1.38(2) .
C4 C2 1.40(2) 2_656
C4 H4 0.9300 .
C5 O7 1.27(2) .
C5 O8 1.28(2) .
C5 C6 1.47(2) .
C6 C7 1.38(3) .
C6 C8 1.39(3) 3
C7 C8 1.36(3) .
C7 O9 1.41(2) .
C8 C6 1.39(3) 3
C8 H8 0.9300 .
O1 Gd1 2.356(10) .
O1 H1 0.7629 .
O1 H2 0.7976 .
O2 Gd1 2.461(17) .
O2 H3 0.7247 .
O3 Gd1 2.458(12) .
O4 Gd2 2.469(10) .
O4 Gd1 2.650(11) .
O5 Gd2 2.229(12) .
O6 Gd2 2.438(14) .
O6 H5 0.8638 .
O6 H6 0.8460 .
O7 Gd2 2.399(13) .
O8 Gd1 2.396(11) .
Gd1 O1 2.356(10) 2
Gd1 O8 2.396(11) 2
Gd1 O3 2.458(12) 2
Gd1 O4 2.650(11) 2
Gd1 C1 2.943(17) 2
Gd2 O5 2.229(12) 2_655
Gd2 O7 2.399(13) 2_655
Gd2 O6 2.438(14) 2_655
Gd2 O4 2.469(10) 2_655
